data_8106974
loop_
_publ_author_name
'Zhao, Benbo'
'Ge, Zhen'
'Luo, Yunjun'

_publ_section_title
;
 Crystal structure of potassium
 (E)-5-oxo-4-((5-oxo-1H-1,2,4-triazol-4(5H)-yl)diazenyl)-4,5-dihydro-1,2,4-triazol-1-ide
 -- (E)-4,4-diazene-1,2-diylbis(2,4-dihydro-3H-1,2,4-triazol-3-one) --
 methanol (1/1/1), C9H11N16KO5
;
_journal_issue 3
_journal_name_full 'Zeitschrift f\"ur Kristallographie - New Crystal Structures'
_journal_page_first 679
_journal_page_last 680
_journal_paper_doi 10.1515/ncrs-2015-0218
_journal_volume 231
_journal_year 2016
_chemical_formula_sum 'C9 H11 K N16 O5'
_chemical_formula_weight 462.44
_space_group_IT_number 2
_space_group_name_Hall '-P 1'
_space_group_name_H-M_alt 'P -1'
_symmetry_cell_setting triclinic
_symmetry_space_group_name_H-M 'P -1'
_atom_sites_solution_hydrogens geom
_atom_sites_solution_primary direct
_atom_sites_solution_secondary difmap
_cell_angle_alpha 84.689(9)
_cell_angle_beta 86.779(9)
_cell_angle_gamma 69.450(7)
_cell_formula_units_Z 2
_cell_length_a 7.983(2)
_cell_length_b 9.731(2)
_cell_length_c 12.300(4)
_cell_measurement_reflns_used 3497
_cell_measurement_temperature 153(2)
_cell_measurement_theta_max 31.497
_cell_measurement_theta_min 2.726
_cell_volume 890.6(4)
_computing_cell_refinement 'CrystalClear (Rigaku Inc., 2008)'
_computing_data_collection 'CrystalClear (Rigaku Inc., 2008)'
_computing_data_reduction 'CrystalClear (Rigaku Inc., 2008)'
_computing_structure_refinement 'SHELXL-97 (Sheldrick, 1997)'
_computing_structure_solution 'SHELXS-97 (Sheldrick, 1990)'
_diffrn_ambient_temperature 153(2)
_diffrn_detector_area_resol_mean 28.5714
_diffrn_measured_fraction_theta_full 0.984
_diffrn_measured_fraction_theta_max 0.984
_diffrn_measurement_device_type AFC10/Saturn724+
_diffrn_measurement_method 'phi and omega scans'
_diffrn_radiation_monochromator graphite
_diffrn_radiation_source 'Rotating Anode'
_diffrn_radiation_type MoK\a
_diffrn_radiation_wavelength 0.71073
_diffrn_reflns_av_R_equivalents 0.0276
_diffrn_reflns_av_sigmaI/netI 0.0422
_diffrn_reflns_limit_h_max 11
_diffrn_reflns_limit_h_min -11
_diffrn_reflns_limit_k_max 14
_diffrn_reflns_limit_k_min -14
_diffrn_reflns_limit_l_max 18
_diffrn_reflns_limit_l_min -18
_diffrn_reflns_number 13542
_diffrn_reflns_theta_full 31.50
_diffrn_reflns_theta_max 31.50
_diffrn_reflns_theta_min 2.73
_diffrn_standards_decay_% 0
_diffrn_standards_interval_count 0
_diffrn_standards_interval_time 0
_diffrn_standards_number 0
_exptl_absorpt_coefficient_mu 0.368
_exptl_absorpt_correction_T_max 0.9677
_exptl_absorpt_correction_T_min 0.9041
_exptl_absorpt_correction_type multi-scan
_exptl_crystal_colour Yellow
_exptl_crystal_density_diffrn 1.725
_exptl_crystal_density_method 'not measured'
_exptl_crystal_description Prism
_exptl_crystal_F_000 472
_exptl_crystal_size_max 0.28
_exptl_crystal_size_mid 0.18
_exptl_crystal_size_min 0.09
_refine_diff_density_max 0.421
_refine_diff_density_min -0.314
_refine_diff_density_rms 0.061
_refine_ls_extinction_method none
_refine_ls_goodness_of_fit_ref 1.002
_refine_ls_hydrogen_treatment mixed
_refine_ls_matrix_type full
_refine_ls_number_parameters 297
_refine_ls_number_reflns 5812
_refine_ls_number_restraints 0
_refine_ls_restrained_S_all 1.002
_refine_ls_R_factor_all 0.0571
_refine_ls_R_factor_gt 0.0396
_refine_ls_shift/su_max 0.000
_refine_ls_shift/su_mean 0.000
_refine_ls_structure_factor_coef Fsqd
_refine_ls_weighting_details 'calc w=1/[\s^2^(Fo^2^)+(0.0336P)^2^+0.3160P] where P=(Fo^2^+2Fc^2^)/3'
_refine_ls_weighting_scheme calc
_refine_ls_wR_factor_gt 0.0813
_refine_ls_wR_factor_ref 0.0878
_reflns_number_gt 4527
_reflns_number_total 5812
_reflns_threshold_expression >2sigma(I)
_cod_data_source_file suppl_ncrs-2015-0218_suppl.cif
_cod_data_source_block bo4135
_cod_depositor_comments
;
The following automatic conversions were performed:

data item '_symmetry_cell_setting' value 'Triclinic' was changed to
'triclinic' in accordance with the built-in table derived from the
CIF Core dictionary named 'cif_core.dic' version 2.4.5 last updated
on 2014-11-21.

Automatic conversion script
Id: cif_fix_values 8738 2021-04-28 16:35:53Z antanas 
;
_cod_original_cell_volume 890.5(4)
_cod_original_sg_symbol_H-M P-1
_cod_original_formula_sum 'C9 H11 K1 N16 O5'
_cod_database_code 8106974

loop_
_symmetry_equiv_pos_as_xyz
'x, y, z'
'-x, -y, -z'

loop_
_atom_site_label
_atom_site_type_symbol
_atom_site_fract_x
_atom_site_fract_y
_atom_site_fract_z
_atom_site_U_iso_or_equiv
_atom_site_adp_type
_atom_site_occupancy
_atom_site_symmetry_multiplicity
_atom_site_calc_flag
_atom_site_refinement_flags
_atom_site_disorder_assembly
_atom_site_disorder_group
K1 K 0.41498(4) 0.51624(3) 0.32988(3) 0.02076(8) Uani 1 1 d . . .
O1 O 1.27228(13) -0.44748(11) 0.54115(8) 0.0227(2) Uani 1 1 d . . .
O2 O 0.60376(14) 0.18819(12) 0.34141(9) 0.0292(2) Uani 1 1 d . . .
O3 O 0.19657(13) 0.67087(11) 0.15157(8) 0.0223(2) Uani 1 1 d . . .
O4 O 0.64003(13) 0.48197(11) 0.15753(9) 0.0247(2) Uani 1 1 d . . .
O5 O 0.44439(15) 0.79067(13) 0.30044(9) 0.0275(2) Uani 1 1 d . . .
N1 N 1.02933(15) -0.46604(13) 0.64995(10) 0.0183(2) Uani 1 1 d . . .
N2 N 0.84984(15) -0.38113(13) 0.66261(10) 0.0209(2) Uani 1 1 d . . .
N3 N 0.97817(15) -0.27478(12) 0.53584(9) 0.0161(2) Uani 1 1 d . . .
N4 N 1.01051(15) -0.18368(12) 0.45120(9) 0.0172(2) Uani 1 1 d . . .
N5 N 0.86963(16) -0.07758(12) 0.42903(9) 0.0182(2) Uani 1 1 d . . .
N6 N 0.89935(15) 0.01507(12) 0.34523(9) 0.0177(2) Uani 1 1 d . . .
N7 N 0.84554(17) 0.20710(13) 0.23302(10) 0.0218(3) Uani 1 1 d . . .
N8 N 1.02535(16) 0.12654(13) 0.22000(10) 0.0214(2) Uani 1 1 d . . .
N9 N -0.09905(15) 0.71243(12) 0.21162(9) 0.0172(2) Uani 1 1 d . . .
N10 N -0.26221(15) 0.82405(13) 0.18485(10) 0.0205(2) Uani 1 1 d . . .
N11 N -0.05023(15) 0.87406(12) 0.08843(9) 0.0162(2) Uani 1 1 d . . .
N12 N 0.04903(15) 0.93892(12) 0.02110(9) 0.0166(2) Uani 1 1 d . . .
N13 N 0.49136(16) 0.68203(13) 0.03712(10) 0.0201(2) Uani 1 1 d . . .
N14 N 0.53671(16) 0.75991(14) -0.05258(10) 0.0241(3) Uani 1 1 d . . .
N15 N 0.77425(14) 0.58148(12) 0.01133(9) 0.0163(2) Uani 1 1 d . . .
N16 N 0.94393(14) 0.48372(12) 0.03118(9) 0.0168(2) Uani 1 1 d . . .
C1 C 1.11551(18) -0.40524(14) 0.57295(11) 0.0162(2) Uani 1 1 d . . .
C2 C 0.82206(18) -0.26748(15) 0.59394(11) 0.0198(3) Uani 1 1 d . . .
H2 H 0.7103 -0.1898 0.5846 0.024 Uiso 1 1 calc R . .
C3 C 0.75893(19) 0.14528(15) 0.30986(11) 0.0198(3) Uani 1 1 d . . .
C4 C 1.05528(19) 0.01114(15) 0.28763(11) 0.0186(3) Uani 1 1 d . . .
H4 H 1.1680 -0.0655 0.2966 0.022 Uiso 1 1 calc R . .
C5 C 0.03251(17) 0.74162(14) 0.15282(10) 0.0150(2) Uani 1 1 d . . .
C6 C -0.23129(18) 0.91884(15) 0.11292(12) 0.0192(3) Uani 1 1 d . . .
H6 H -0.3193 1.0054 0.0820 0.023 Uiso 1 1 calc R . .
C7 C 0.63261(17) 0.57132(14) 0.07880(11) 0.0165(2) Uani 1 1 d . . .
C8 C 0.70790(18) 0.69788(16) -0.06677(11) 0.0215(3) Uani 1 1 d . . .
H8 H 0.7779 0.7278 -0.1226 0.026 Uiso 1 1 calc R . .
C9 C 0.4849(3) 0.8224(2) 0.40194(15) 0.0376(4) Uani 1 1 d . . .
H9A H 0.5053 0.9165 0.3945 0.045 Uiso 1 1 calc R . .
H9B H 0.5930 0.7441 0.4291 0.045 Uiso 1 1 calc R . .
H9C H 0.3848 0.8290 0.4536 0.045 Uiso 1 1 calc R . .
H13N H 0.383(3) 0.702(2) 0.0625(17) 0.046(6) Uiso 1 1 d . . .
H7N H 0.799(3) 0.289(2) 0.1974(17) 0.046(6) Uiso 1 1 d . . .
H1N H 1.074(3) -0.554(2) 0.6932(17) 0.048(6) Uiso 1 1 d . . .
H5O H 0.537(3) 0.805(2) 0.2520(19) 0.055(7) Uiso 1 1 d . . .

loop_
_atom_site_aniso_label
_atom_site_aniso_U_11
_atom_site_aniso_U_22
_atom_site_aniso_U_33
_atom_site_aniso_U_23
_atom_site_aniso_U_13
_atom_site_aniso_U_12
K1 0.01629(13) 0.02408(15) 0.02096(15) 0.00533(11) 0.00189(10) -0.00796(11)
O1 0.0158(5) 0.0232(5) 0.0237(5) 0.0053(4) 0.0032(4) -0.0022(4)
O2 0.0208(5) 0.0254(6) 0.0330(6) 0.0081(5) 0.0022(4) -0.0005(4)
O3 0.0124(4) 0.0220(5) 0.0278(5) 0.0096(4) -0.0001(4) -0.0029(4)
O4 0.0181(5) 0.0206(5) 0.0267(5) 0.0113(4) 0.0055(4) -0.0002(4)
O5 0.0203(5) 0.0315(6) 0.0313(6) 0.0010(5) 0.0032(4) -0.0112(5)
N1 0.0162(5) 0.0163(5) 0.0197(6) 0.0069(4) -0.0001(4) -0.0044(4)
N2 0.0154(5) 0.0198(6) 0.0258(6) 0.0055(5) 0.0005(4) -0.0060(4)
N3 0.0149(5) 0.0143(5) 0.0169(5) 0.0050(4) -0.0008(4) -0.0039(4)
N4 0.0186(5) 0.0153(5) 0.0173(5) 0.0051(4) -0.0020(4) -0.0066(4)
N5 0.0207(6) 0.0147(5) 0.0186(5) 0.0046(4) -0.0022(4) -0.0067(4)
N6 0.0186(5) 0.0136(5) 0.0188(6) 0.0059(4) -0.0023(4) -0.0047(4)
N7 0.0228(6) 0.0143(5) 0.0233(6) 0.0074(5) -0.0020(5) -0.0024(5)
N8 0.0230(6) 0.0182(6) 0.0216(6) 0.0030(5) -0.0003(5) -0.0065(5)
N9 0.0130(5) 0.0147(5) 0.0211(6) 0.0051(4) 0.0012(4) -0.0031(4)
N10 0.0135(5) 0.0170(5) 0.0271(6) 0.0054(5) 0.0025(4) -0.0028(4)
N11 0.0133(5) 0.0151(5) 0.0184(5) 0.0064(4) -0.0002(4) -0.0048(4)
N12 0.0166(5) 0.0161(5) 0.0166(5) 0.0050(4) -0.0001(4) -0.0066(4)
N13 0.0119(5) 0.0199(6) 0.0227(6) 0.0067(5) 0.0025(4) -0.0008(4)
N14 0.0169(6) 0.0244(6) 0.0237(6) 0.0108(5) 0.0014(5) -0.0016(5)
N15 0.0113(5) 0.0151(5) 0.0173(5) 0.0042(4) 0.0023(4) 0.0001(4)
N16 0.0120(5) 0.0152(5) 0.0185(5) 0.0011(4) 0.0018(4) 0.0000(4)
C1 0.0173(6) 0.0147(6) 0.0153(6) 0.0025(5) -0.0012(5) -0.0048(5)
C2 0.0158(6) 0.0196(6) 0.0227(7) 0.0042(5) 0.0000(5) -0.0059(5)
C3 0.0215(6) 0.0150(6) 0.0197(6) 0.0043(5) -0.0030(5) -0.0035(5)
C4 0.0186(6) 0.0166(6) 0.0194(6) 0.0028(5) -0.0015(5) -0.0055(5)
C5 0.0149(6) 0.0132(6) 0.0155(6) 0.0042(4) -0.0012(4) -0.0043(5)
C6 0.0131(6) 0.0163(6) 0.0252(7) 0.0047(5) -0.0002(5) -0.0029(5)
C7 0.0119(5) 0.0153(6) 0.0191(6) 0.0019(5) 0.0024(5) -0.0019(5)
C8 0.0175(6) 0.0213(7) 0.0193(7) 0.0075(5) 0.0021(5) -0.0016(5)
C9 0.0355(9) 0.0381(10) 0.0361(10) -0.0007(8) 0.0005(7) -0.0099(8)

loop_
_atom_type_symbol
_atom_type_description
_atom_type_scat_dispersion_real
_atom_type_scat_dispersion_imag
_atom_type_scat_source
C C 0.0033 0.0016 'International Tables Vol C Tables 4.2.6.8 and 6.1.1.4'
H H 0.0000 0.0000 'International Tables Vol C Tables 4.2.6.8 and 6.1.1.4'
N N 0.0061 0.0033 'International Tables Vol C Tables 4.2.6.8 and 6.1.1.4'
O O 0.0106 0.0060 'International Tables Vol C Tables 4.2.6.8 and 6.1.1.4'
K K 0.2009 0.2494 'International Tables Vol C Tables 4.2.6.8 and 6.1.1.4'

loop_
_geom_angle_atom_site_label_1
_geom_angle_atom_site_label_2
_geom_angle_atom_site_label_3
_geom_angle
_geom_angle_site_symmetry_1
_geom_angle_site_symmetry_3
O4 K1 O5 79.17(4) . .
O4 K1 O1 162.39(3) . 1_465
O5 K1 O1 94.62(4) . 1_465
O4 K1 O3 75.29(4) . .
O5 K1 O3 72.86(3) . .
O1 K1 O3 118.91(4) 1_465 .
O4 K1 N2 118.46(4) . 2_656
O5 K1 N2 140.19(4) . 2_656
O1 K1 N2 76.71(4) 1_465 2_656
O3 K1 N2 77.71(3) . 2_656
O4 K1 O1 85.69(4) . 2_756
O5 K1 O1 83.51(3) . 2_756
O1 K1 O1 77.20(4) 1_465 2_756
O3 K1 O1 151.90(3) . 2_756
N2 K1 O1 130.15(4) 2_656 2_756
O4 K1 O2 77.48(3) . .
O5 K1 O2 147.25(4) . .
O1 K1 O2 100.78(3) 1_465 .
O3 K1 O2 121.93(4) . .
N2 K1 O2 72.03(4) 2_656 .
O1 K1 O2 72.17(3) 2_756 .
O4 K1 K1 123.40(3) . 2_666
O5 K1 K1 88.69(3) . 2_666
O1 K1 K1 39.37(3) 1_465 2_666
O3 K1 K1 151.39(3) . 2_666
N2 K1 K1 105.96(3) 2_656 2_666
O1 K1 K1 37.82(2) 2_756 2_666
O2 K1 K1 85.32(3) . 2_666
C1 O1 K1 129.59(9) . 1_645
C1 O1 K1 127.50(9) . 2_756
K1 O1 K1 102.80(4) 1_645 2_756
C3 O2 K1 116.39(9) . .
C5 O3 K1 128.21(9) . .
C7 O4 K1 127.15(9) . .
C9 O5 K1 106.43(10) . .
C9 O5 H5O 104.2(13) . .
K1 O5 H5O 119.2(13) . .
C1 N1 N2 112.68(11) . .
C1 N1 H1N 128.9(13) . .
N2 N1 H1N 118.4(13) . .
C2 N2 N1 106.12(11) . .
C2 N2 K1 115.32(9) . 2_656
N1 N2 K1 119.84(8) . 2_656
N4 N3 C2 130.95(11) . .
N4 N3 C1 120.58(11) . .
C2 N3 C1 108.39(11) . .
N5 N4 N3 110.06(11) . .
N4 N5 N6 110.96(11) . .
N5 N6 C4 130.84(11) . .
N5 N6 C3 120.19(11) . .
C4 N6 C3 108.82(11) . .
C3 N7 N8 113.96(11) . .
C3 N7 H7N 125.1(15) . .
N8 N7 H7N 120.8(15) . .
C4 N8 N7 105.59(11) . .
C5 N9 N10 108.56(10) . .
C6 N10 N9 108.82(11) . .
N12 N11 C6 131.35(11) . .
N12 N11 C5 121.25(11) . .
C6 N11 C5 107.31(10) . .
N12 N12 N11 110.66(14) 2_575 .
C7 N13 N14 112.92(11) . .
C7 N13 H13N 124.0(14) . .
N14 N13 H13N 123.1(14) . .
C8 N14 N13 105.47(11) . .
N16 N15 C8 132.39(11) . .
N16 N15 C7 119.19(10) . .
C8 N15 C7 108.42(11) . .
N16 N16 N15 110.57(13) 2_765 .
O1 C1 N1 130.75(12) . .
O1 C1 N3 126.78(12) . .
N1 C1 N3 102.47(11) . .
N2 C2 N3 110.34(12) . .
N2 C2 H2 124.8 . .
N3 C2 H2 124.8 . .
O2 C3 N7 130.30(13) . .
O2 C3 N6 128.42(13) . .
N7 C3 N6 101.28(12) . .
N8 C4 N6 110.34(12) . .
N8 C4 H4 124.8 . .
N6 C4 H4 124.8 . .
O3 C5 N9 129.37(12) . .
O3 C5 N11 124.44(11) . .
N9 C5 N11 106.19(11) . .
N10 C6 N11 109.12(11) . .
N10 C6 H6 125.4 . .
N11 C6 H6 125.4 . .
O4 C7 N13 129.86(12) . .
O4 C7 N15 127.08(12) . .
N13 C7 N15 103.06(11) . .
N14 C8 N15 110.13(12) . .
N14 C8 H8 124.9 . .
N15 C8 H8 124.9 . .
O5 C9 H9A 109.5 . .
O5 C9 H9B 109.5 . .
H9A C9 H9B 109.5 . .
O5 C9 H9C 109.5 . .
H9A C9 H9C 109.5 . .
H9B C9 H9C 109.5 . .

loop_
_geom_bond_atom_site_label_1
_geom_bond_atom_site_label_2
_geom_bond_distance
_geom_bond_site_symmetry_2
K1 O4 2.6674(12) .
K1 O5 2.7512(13) .
K1 O1 2.7802(13) 1_465
K1 O3 2.8445(12) .
K1 N2 2.8483(13) 2_656
K1 O1 2.8763(12) 2_756
K1 O2 3.0073(13) .
K1 K1 4.4212(14) 2_666
O1 C1 1.2255(16) .
O1 K1 2.7802(13) 1_645
O1 K1 2.8763(12) 2_756
O2 C3 1.2133(18) .
O3 C5 1.2475(16) .
O4 C7 1.2295(15) .
O5 C9 1.395(2) .
O5 H5O 0.96(2) .
N1 C1 1.3524(16) .
N1 N2 1.3885(16) .
N1 H1N 0.93(2) .
N2 C2 1.2890(17) .
N2 K1 2.8483(13) 2_656
N3 N4 1.3769(15) .
N3 C2 1.3843(17) .
N3 C1 1.4120(16) .
N4 N5 1.2539(16) .
N5 N6 1.3719(15) .
N6 C4 1.3876(18) .
N6 C3 1.4167(17) .
N7 C3 1.3588(18) .
N7 N8 1.3813(17) .
N7 H7N 0.84(2) .
N8 C4 1.2926(17) .
N9 C5 1.3390(16) .
N9 N10 1.4048(15) .
N10 C6 1.2957(17) .
N11 N12 1.3757(15) .
N11 C6 1.3795(17) .
N11 C5 1.4130(16) .
N12 N12 1.254(2) 2_575
N13 C7 1.3434(17) .
N13 N14 1.3840(16) .
N13 H13N 0.87(2) .
N14 C8 1.2946(18) .
N15 N16 1.3743(15) .
N15 C8 1.3860(16) .
N15 C7 1.3909(16) .
N16 N16 1.252(2) 2_765
C2 H2 0.9500 .
C4 H4 0.9500 .
C6 H6 0.9500 .
C8 H8 0.9500 .
C9 H9A 0.9800 .
C9 H9B 0.9800 .
C9 H9C 0.9800 .

loop_
_geom_torsion_atom_site_label_1
_geom_torsion_atom_site_label_2
_geom_torsion_atom_site_label_3
_geom_torsion_atom_site_label_4
_geom_torsion
_geom_torsion_site_symmetry_1
_geom_torsion_site_symmetry_2
_geom_torsion_site_symmetry_3
_geom_torsion_site_symmetry_4
O4 K1 O2 C3 32.97(11) . . . .
O5 K1 O2 C3 -12.52(14) . . . .
O1 K1 O2 C3 -129.13(11) 1_465 . . .
O3 K1 O2 C3 96.56(11) . . . .
N2 K1 O2 C3 158.80(11) 2_656 . . .
O1 K1 O2 C3 -56.48(11) 2_756 . . .
K1 K1 O2 C3 -92.75(11) 2_666 . . .
O4 K1 O3 C5 -178.86(12) . . . .
O5 K1 O3 C5 -95.88(12) . . . .
O1 K1 O3 C5 -10.12(12) 1_465 . . .
N2 K1 O3 C5 56.98(11) 2_656 . . .
O1 K1 O3 C5 -129.90(11) 2_756 . . .
O2 K1 O3 C5 116.46(11) . . . .
K1 K1 O3 C5 -43.86(14) 2_666 . . .
O5 K1 O4 C7 -40.59(12) . . . .
O1 K1 O4 C7 -111.25(14) 1_465 . . .
O3 K1 O4 C7 34.33(12) . . . .
N2 K1 O4 C7 101.21(12) 2_656 . . .
O1 K1 O4 C7 -124.79(12) 2_756 . . .
O2 K1 O4 C7 162.53(12) . . . .
K1 K1 O4 C7 -121.73(11) 2_666 . . .
O4 K1 O5 C9 -129.33(10) . . . .
O1 K1 O5 C9 34.03(10) 1_465 . . .
O3 K1 O5 C9 152.89(10) . . . .
N2 K1 O5 C9 108.78(11) 2_656 . . .
O1 K1 O5 C9 -42.50(10) 2_756 . . .
O2 K1 O5 C9 -84.19(12) . . . .
K1 K1 O5 C9 -4.93(10) 2_666 . . .
C1 N1 N2 C2 0.19(16) . . . .
C1 N1 N2 K1 132.95(10) . . . 2_656
C2 N3 N4 N5 1.5(2) . . . .
C1 N3 N4 N5 177.68(12) . . . .
N3 N4 N5 N6 179.63(10) . . . .
N4 N5 N6 C4 -2.5(2) . . . .
N4 N5 N6 C3 -177.68(12) . . . .
C3 N7 N8 C4 0.75(17) . . . .
C5 N9 N10 C6 -0.54(16) . . . .
C6 N11 N12 N12 1.8(2) . . . 2_575
C5 N11 N12 N12 -174.37(14) . . . 2_575
C7 N13 N14 C8 -0.33(18) . . . .
C8 N15 N16 N16 4.9(2) . . . 2_765
C7 N15 N16 N16 -174.50(14) . . . 2_765
K1 O1 C1 N1 127.97(14) 1_645 . . .
K1 O1 C1 N1 -56.4(2) 2_756 . . .
K1 O1 C1 N3 -52.62(19) 1_645 . . .
K1 O1 C1 N3 123.04(12) 2_756 . . .
N2 N1 C1 O1 179.10(14) . . . .
N2 N1 C1 N3 -0.41(15) . . . .
N4 N3 C1 O1 4.0(2) . . . .
C2 N3 C1 O1 -179.06(14) . . . .
N4 N3 C1 N1 -176.49(11) . . . .
C2 N3 C1 N1 0.48(14) . . . .
N1 N2 C2 N3 0.14(16) . . . .
K1 N2 C2 N3 -135.07(10) 2_656 . . .
N4 N3 C2 N2 176.14(13) . . . .
C1 N3 C2 N2 -0.40(16) . . . .
K1 O2 C3 N7 -29.5(2) . . . .
K1 O2 C3 N6 150.14(12) . . . .
N8 N7 C3 O2 179.04(15) . . . .
N8 N7 C3 N6 -0.64(16) . . . .
N5 N6 C3 O2 -3.3(2) . . . .
C4 N6 C3 O2 -179.38(15) . . . .
N5 N6 C3 N7 176.43(12) . . . .
C4 N6 C3 N7 0.31(15) . . . .
N7 N8 C4 N6 -0.50(16) . . . .
N5 N6 C4 N8 -175.44(13) . . . .
C3 N6 C4 N8 0.13(16) . . . .
K1 O3 C5 N9 -37.3(2) . . . .
K1 O3 C5 N11 142.67(10) . . . .
N10 N9 C5 O3 -179.89(14) . . . .
N10 N9 C5 N11 0.14(15) . . . .
N12 N11 C5 O3 -2.7(2) . . . .
C6 N11 C5 O3 -179.69(14) . . . .
N12 N11 C5 N9 177.24(12) . . . .
C6 N11 C5 N9 0.28(15) . . . .
N9 N10 C6 N11 0.72(16) . . . .
N12 N11 C6 N10 -177.16(13) . . . .
C5 N11 C6 N10 -0.63(16) . . . .
K1 O4 C7 N13 -25.0(2) . . . .
K1 O4 C7 N15 154.22(11) . . . .
N14 N13 C7 O4 179.68(15) . . . .
N14 N13 C7 N15 0.30(16) . . . .
N16 N15 C7 O4 0.0(2) . . . .
C8 N15 C7 O4 -179.57(15) . . . .
N16 N15 C7 N13 179.38(12) . . . .
C8 N15 C7 N13 -0.17(15) . . . .
N13 N14 C8 N15 0.20(17) . . . .
N16 N15 C8 N14 -179.49(14) . . . .
C7 N15 C8 N14 -0.02(17) . . . .
